data_7007660
loop_
_publ_author_name
'Cotton, F. Albert'
'Murillo, Carlos A.'
'Wang, Xiaoping'
'Wilkinson, Chad C.'

_publ_section_title
;
 Strong reducing agents containing dimolybdenum Mo2(4+) units and their
 oxidized cations with Mo2(5+/6+) cores stabilized by bicyclic
 guanidinate anions with a seven-membered ring.
;
_journal_issue 38
_journal_name_full 'Dalton transactions (Cambridge, England : 2003)'
_journal_page_first 4623
_journal_page_last 4631
_journal_paper_doi 10.1039/b608422b
_journal_year 2006
_chemical_formula_moiety 'C28 H48 Cl2 Mo2 N12'
_chemical_formula_sum 'C28 H48 Cl2 Mo2 N12'
_chemical_formula_weight 815.56
_chemical_name_systematic
;
?
;
_space_group_IT_number 87
_symmetry_cell_setting tetragonal
_symmetry_space_group_name_Hall '-I 4'
_symmetry_space_group_name_H-M 'I 4/m'
_atom_sites_solution_hydrogens geom
_atom_sites_solution_primary direct
_atom_sites_solution_secondary difmap
_audit_creation_method SHELXL-97
_cell_angle_alpha 90.00
_cell_angle_beta 90.00
_cell_angle_gamma 90.00
_cell_formula_units_Z 2
_cell_length_a 10.0675(15)
_cell_length_b 10.0675(15)
_cell_length_c 15.797(5)
_cell_measurement_reflns_used 2213
_cell_measurement_temperature 213(2)
_cell_measurement_theta_max 27.306
_cell_measurement_theta_min 2.394
_cell_volume 1601.1(6)
_computing_cell_refinement 'Bruker SMART'
_computing_data_collection 'Bruker SMART'
_computing_data_reduction 'Bruker SAINT'
_computing_molecular_graphics XP
_computing_structure_refinement 'SHELXL-97 (Sheldrick, 1997)'
_computing_structure_solution 'SHELXS-97 (Sheldrick, 1990)'
_diffrn_ambient_temperature 213(2)
_diffrn_measured_fraction_theta_full 0.991
_diffrn_measured_fraction_theta_max 0.991
_diffrn_measurement_device_type 'Bruker SMART'
_diffrn_measurement_method \w-scans
_diffrn_radiation_monochromator graphite
_diffrn_radiation_source 'normal-focus sealed tube'
_diffrn_radiation_type MoK\a
_diffrn_radiation_wavelength 0.71073
_diffrn_reflns_av_R_equivalents 0.0388
_diffrn_reflns_av_sigmaI/netI 0.0305
_diffrn_reflns_limit_h_max 6
_diffrn_reflns_limit_h_min -12
_diffrn_reflns_limit_k_max 13
_diffrn_reflns_limit_k_min -12
_diffrn_reflns_limit_l_max 20
_diffrn_reflns_limit_l_min -20
_diffrn_reflns_number 4873
_diffrn_reflns_theta_full 27.44
_diffrn_reflns_theta_max 27.44
_diffrn_reflns_theta_min 2.40
_exptl_absorpt_coefficient_mu 0.992
_exptl_absorpt_correction_T_max 0.9160
_exptl_absorpt_correction_T_min 0.8614
_exptl_absorpt_correction_type multi-scan
_exptl_absorpt_process_details SADABS
_exptl_crystal_colour brown
_exptl_crystal_density_diffrn 1.692
_exptl_crystal_density_meas ?
_exptl_crystal_density_method .
_exptl_crystal_description block
_exptl_crystal_F_000 836
_exptl_crystal_size_max 0.16
_exptl_crystal_size_mid 0.13
_exptl_crystal_size_min 0.09
_refine_diff_density_max 0.644
_refine_diff_density_min -0.468
_refine_diff_density_rms 0.078
_refine_ls_extinction_method none
_refine_ls_goodness_of_fit_ref 1.159
_refine_ls_hydrogen_treatment noref
_refine_ls_matrix_type full
_refine_ls_number_parameters 94
_refine_ls_number_reflns 944
_refine_ls_number_restraints 33
_refine_ls_restrained_S_all 1.171
_refine_ls_R_factor_all 0.0502
_refine_ls_R_factor_gt 0.0366
_refine_ls_shift/su_max 0.002
_refine_ls_shift/su_mean 0.000
_refine_ls_structure_factor_coef Fsqd
_refine_ls_weighting_details 'calc w=1/[\s^2^(Fo^2^)+(0.0247P)^2^+4.4565P] where P=(Fo^2^+2Fc^2^)/3'
_refine_ls_weighting_scheme calc
_refine_ls_wR_factor_gt 0.0763
_refine_ls_wR_factor_ref 0.0825
_reflns_number_gt 804
_reflns_number_total 944
_reflns_threshold_expression I>2sigma(I)
_cod_data_source_file b608422b.txt
_cod_data_source_block 3
_cod_depositor_comments
;
The following automatic conversions were performed:
'_symmetry_cell_setting' value 'Tetragonal' changed to 'tetragonal'
according to '/home/saulius/struct/CIF-dictionaries/cif_core.dic'
dictionary named 'cif_core.dic' version 2.4.1 from 2010-06-29.

Automatic conversion script
Id: cif_fix_enum 1527 2010-12-29 10:47:43Z saulius 
;
_cod_original_sg_symbol_H-M I4/m
_cod_database_code 7007660

loop_
_symmetry_equiv_pos_as_xyz
'x, y, z'
'-x, -y, z'
'-y, x, z'
'y, -x, z'
'x+1/2, y+1/2, z+1/2'
'-x+1/2, -y+1/2, z+1/2'
'-y+1/2, x+1/2, z+1/2'
'y+1/2, -x+1/2, z+1/2'
'-x, -y, -z'
'x, y, -z'
'y, -x, -z'
'-y, x, -z'
'-x+1/2, -y+1/2, -z+1/2'
'x+1/2, y+1/2, -z+1/2'
'y+1/2, -x+1/2, -z+1/2'
'-y+1/2, x+1/2, -z+1/2'

loop_
_atom_site_label
_atom_site_type_symbol
_atom_site_fract_x
_atom_site_fract_y
_atom_site_fract_z
_atom_site_U_iso_or_equiv
_atom_site_adp_type
_atom_site_occupancy
_atom_site_symmetry_multiplicity
_atom_site_calc_flag
_atom_site_refinement_flags
_atom_site_disorder_assembly
_atom_site_disorder_group
Mo1 Mo 0.5000 0.5000 0.56982(3) 0.0335(2) Uani 1 4 d S . .
Cl1 Cl 0.5000 0.5000 0.75019(12) 0.0586(6) Uani 1 4 d S . .
N1 N 0.6010(18) 0.3131(15) 0.5750(6) 0.034(3) Uani 0.50 1 d PD . .
N2 N 0.6233(19) 0.3367(15) 0.4280(6) 0.035(3) Uani 0.50 1 d PDU . .
N3 N 0.7164(6) 0.1553(6) 0.5252(3) 0.0472(17) Uani 0.50 1 d PD . .
C3 C 0.6467(5) 0.2672(5) 0.5000 0.0406(12) Uani 1 2 d SD . .
C4 C 0.7312(10) 0.0417(8) 0.4690(5) 0.065(3) Uani 0.50 1 d PD A .
H4A H 0.7359 -0.0395 0.5032 0.078 Uiso 0.50 1 calc PR . .
H4B H 0.8151 0.0500 0.4381 0.078 Uiso 0.50 1 calc PR . .
C5 C 0.6191(10) 0.0286(10) 0.4064(5) 0.079(3) Uani 0.50 1 d PD . .
H5A H 0.6191 -0.0610 0.3821 0.095 Uiso 0.50 1 calc PR A .
H5B H 0.5340 0.0422 0.4353 0.095 Uiso 0.50 1 calc PR . .
C6 C 0.6345(13) 0.1294(9) 0.3368(5) 0.081(3) Uani 0.50 1 d PD A .
H6A H 0.5468 0.1448 0.3117 0.097 Uiso 0.50 1 calc PR . .
H6B H 0.6908 0.0905 0.2927 0.097 Uiso 0.50 1 calc PR . .
C7 C 0.6929(16) 0.2634(12) 0.3610(10) 0.052(4) Uani 0.50 1 d PD A .
H7A H 0.7849 0.2494 0.3792 0.062 Uiso 0.50 1 calc PR . .
H7B H 0.6953 0.3192 0.3102 0.062 Uiso 0.50 1 calc PR . .
C1 C 0.6526(18) 0.2535(13) 0.6530(10) 0.062(5) Uani 0.50 1 d PDU A 1
H1A H 0.5810 0.2288 0.6920 0.074 Uiso 0.50 1 calc PR A 1
H1B H 0.7151 0.3127 0.6819 0.074 Uiso 0.50 1 calc PR A 1
C2 C 0.7214(10) 0.1328(9) 0.6166(4) 0.057(2) Uani 0.50 1 d PDU A 1
H2A H 0.8134 0.1270 0.6365 0.069 Uiso 0.50 1 calc PR A 1
H2B H 0.6745 0.0511 0.6320 0.069 Uiso 0.50 1 calc PR A 1

loop_
_atom_site_aniso_label
_atom_site_aniso_U_11
_atom_site_aniso_U_22
_atom_site_aniso_U_33
_atom_site_aniso_U_23
_atom_site_aniso_U_13
_atom_site_aniso_U_12
Mo1 0.0372(2) 0.0372(2) 0.0262(3) 0.000 0.000 0.000
Cl1 0.0720(9) 0.0720(9) 0.0318(8) 0.000 0.000 0.000
N1 0.037(7) 0.020(4) 0.046(5) 0.007(4) -0.013(4) -0.010(5)
N2 0.032(5) 0.035(7) 0.037(4) -0.012(3) 0.009(3) -0.016(5)
N3 0.049(4) 0.044(4) 0.048(4) 0.003(2) -0.009(3) 0.014(3)
C3 0.029(3) 0.031(3) 0.062(3) 0.000 0.000 -0.002(2)
C4 0.083(6) 0.040(5) 0.073(6) -0.003(4) -0.012(4) 0.017(4)
C5 0.091(8) 0.072(7) 0.075(6) -0.013(5) 0.004(6) -0.023(6)
C6 0.116(9) 0.082(8) 0.045(4) -0.018(5) 0.002(6) 0.044(7)
C7 0.057(8) 0.062(8) 0.036(6) 0.006(5) 0.014(5) 0.008(5)
C1 0.078(9) 0.063(7) 0.044(6) 0.007(5) -0.019(6) 0.026(6)
C2 0.070(5) 0.053(5) 0.049(4) 0.011(4) -0.017(4) 0.009(4)

loop_
_atom_type_symbol
_atom_type_description
_atom_type_scat_dispersion_real
_atom_type_scat_dispersion_imag
_atom_type_scat_source
C C 0.0033 0.0016 'International Tables Vol C Tables 4.2.6.8 and 6.1.1.4'
H H 0.0000 0.0000 'International Tables Vol C Tables 4.2.6.8 and 6.1.1.4'
N N 0.0061 0.0033 'International Tables Vol C Tables 4.2.6.8 and 6.1.1.4'
Cl Cl 0.1484 0.1585 'International Tables Vol C Tables 4.2.6.8 and 6.1.1.4'
Mo Mo -1.6832 0.6857 'International Tables Vol C Tables 4.2.6.8 and 6.1.1.4'

loop_
_geom_angle_atom_site_label_1
_geom_angle_atom_site_label_2
_geom_angle_atom_site_label_3
_geom_angle
_geom_angle_site_symmetry_1
_geom_angle_site_symmetry_3
_geom_angle_publ_flag
N2 Mo1 N2 89.984(10) 11_566 9_666 ?
N2 Mo1 N2 89.984(11) 11_566 10_556 ?
N2 Mo1 N2 178.1(5) 9_666 10_556 ?
N2 Mo1 N2 178.1(5) 11_566 12_656 ?
N2 Mo1 N2 89.982(10) 9_666 12_656 ?
N2 Mo1 N2 89.985(10) 10_556 12_656 ?
N2 Mo1 N1 8.8(10) 11_566 4_565 ?
N2 Mo1 N1 81.3(10) 9_666 4_565 ?
N2 Mo1 N1 98.6(10) 10_556 4_565 ?
N2 Mo1 N1 170.8(9) 12_656 4_565 ?
N2 Mo1 N1 170.8(9) 11_566 3_655 ?
N2 Mo1 N1 98.6(10) 9_666 3_655 ?
N2 Mo1 N1 81.3(10) 10_556 3_655 ?
N2 Mo1 N1 8.8(10) 12_656 3_655 ?
N1 Mo1 N1 175.6(5) 4_565 3_655 ?
N2 Mo1 N1 98.6(10) 11_566 2_665 ?
N2 Mo1 N1 8.8(10) 9_666 2_665 ?
N2 Mo1 N1 170.8(9) 10_556 2_665 ?
N2 Mo1 N1 81.3(10) 12_656 2_665 ?
N1 Mo1 N1 89.92(2) 4_565 2_665 ?
N1 Mo1 N1 89.92(2) 3_655 2_665 ?
N2 Mo1 N1 81.3(10) 11_566 . ?
N2 Mo1 N1 170.8(9) 9_666 . ?
N2 Mo1 N1 8.8(10) 10_556 . ?
N2 Mo1 N1 98.6(10) 12_656 . ?
N1 Mo1 N1 89.91(2) 4_565 . ?
N1 Mo1 N1 89.92(2) 3_655 . ?
N1 Mo1 N1 175.6(5) 2_665 . ?
N2 Mo1 Mo1 91.0(3) 11_566 9_666 ?
N2 Mo1 Mo1 91.0(3) 9_666 9_666 ?
N2 Mo1 Mo1 91.0(3) 10_556 9_666 ?
N2 Mo1 Mo1 91.0(3) 12_656 9_666 ?
N1 Mo1 Mo1 92.2(3) 4_565 9_666 ?
N1 Mo1 Mo1 92.2(3) 3_655 9_666 ?
N1 Mo1 Mo1 92.2(3) 2_665 9_666 ?
N1 Mo1 Mo1 92.2(3) . 9_666 ?
N2 Mo1 Cl1 89.0(3) 11_566 . ?
N2 Mo1 Cl1 89.0(3) 9_666 . ?
N2 Mo1 Cl1 89.0(3) 10_556 . ?
N2 Mo1 Cl1 89.0(3) 12_656 . ?
N1 Mo1 Cl1 87.8(3) 4_565 . ?
N1 Mo1 Cl1 87.8(3) 3_655 . ?
N1 Mo1 Cl1 87.8(3) 2_665 . ?
N1 Mo1 Cl1 87.8(3) . . ?
Mo1 Mo1 Cl1 180.0 9_666 . ?
N2 N1 C3 84(2) 10_556 . ?
N2 N1 C7 85(6) 10_556 10_556 ?
C3 N1 C7 105.9(11) . 10_556 ?
N2 N1 C1 100(5) 10_556 . ?
C3 N1 C1 118.4(12) . . ?
N2 N1 Mo1 72(5) 10_556 . ?
C3 N1 Mo1 115.4(9) . . ?
C7 N1 Mo1 129.0(8) 10_556 . ?
C1 N1 Mo1 124.1(6) . . ?
N1 N2 C3 82.4(19) 10_556 . ?
N1 N2 C7 82(6) 10_556 . ?
C3 N2 C7 105.1(12) . . ?
N1 N2 C1 68(5) 10_556 10_556 ?
C3 N2 C1 112.2(10) . 10_556 ?
N1 N2 Mo1 100(5) 10_556 9_666 ?
C3 N2 Mo1 120.2(10) . 9_666 ?
C7 N2 Mo1 134.5(7) . 9_666 ?
C1 N2 Mo1 123.9(6) 10_556 9_666 ?
N3 N3 C4 94.5(5) 10_556 10_556 ?
N3 N3 C3 73.3(2) 10_556 . ?
C4 N3 C3 153.0(8) 10_556 . ?
N3 N3 C4 52.5(4) 10_556 . ?
C3 N3 C4 121.0(5) . . ?
N3 N3 C2 170.9(4) 10_556 . ?
C4 N3 C2 76.4(6) 10_556 . ?
C3 N3 C2 115.3(5) . . ?
C4 N3 C2 118.4(6) . . ?
N3 N3 C5 123.9(3) 10_556 10_556 ?
C4 N3 C5 51.0(5) 10_556 10_556 ?
C3 N3 C5 116.0(5) . 10_556 ?
C4 N3 C5 82.8(5) . 10_556 ?
C2 N3 C5 50.6(5) . 10_556 ?
N1 C3 N1 122.3(15) 10_556 . ?
N1 C3 N2 119.9(4) 10_556 10_556 ?
N1 C3 N2 119.9(4) . . ?
N2 C3 N2 114.0(14) 10_556 . ?
N1 C3 N3 101.5(7) 10_556 10_556 ?
N1 C3 N3 134.6(7) . 10_556 ?
N2 C3 N3 138.5(8) 10_556 10_556 ?
N2 C3 N3 105.5(7) . 10_556 ?
N1 C3 N3 134.6(7) 10_556 . ?
N1 C3 N3 101.5(7) . . ?
N2 C3 N3 105.5(7) 10_556 . ?
N2 C3 N3 138.5(8) . . ?
N3 C4 C5 113.1(7) . . ?
C6 C5 C4 110.1(8) . . ?
C5 C6 C7 117.0(9) . . ?
N2 C7 C6 116.3(12) . . ?
N1 C1 C2 99.9(11) . . ?
N3 C2 C1 103.6(8) . . ?

loop_
_geom_bond_atom_site_label_1
_geom_bond_atom_site_label_2
_geom_bond_distance
_geom_bond_site_symmetry_2
_geom_bond_publ_flag
Mo1 N2 2.060(16) 11_566 ?
Mo1 N2 2.060(16) 9_666 ?
Mo1 N2 2.060(16) 10_556 ?
Mo1 N2 2.060(16) 12_656 ?
Mo1 N1 2.140(15) 4_565 ?
Mo1 N1 2.140(15) 3_655 ?
Mo1 N1 2.140(15) 2_665 ?
Mo1 N1 2.140(14) . ?
Mo1 Mo1 2.2058(13) 9_666 ?
Mo1 Cl1 2.849(2) . ?
N1 C3 1.353(7) . ?
N1 C1 1.465(7) . ?
N2 C3 1.357(7) . ?
N2 C7 1.469(7) . ?
N3 C3 1.385(6) . ?
N3 C4 1.456(7) . ?
N3 C2 1.462(7) . ?
C4 C5 1.507(8) . ?
C5 C6 1.504(8) . ?
C6 C7 1.520(9) . ?
C1 C2 1.513(9) . ?
